data_4321548
loop_
_publ_author_name
'Ola F. Wendt'
'Robert J. Deeth'
'Lars I. Elding'

_publ_section_title
;
 Kinetic and Computational Study of Dissociative Substitution and
 Phosphine Exchange at Tetrahedrally Distorted cis-Pt(SiMePh2)2(PMe2Ph)2
;
_journal_name_full 'Inorganic Chemistry'
_journal_page_first 5271
_journal_page_last 5276
_journal_paper_doi 10.1021/ic000492g
_journal_volume 39
_journal_year 2000
_chemical_compound_source 'see text'
_chemical_formula_sum 'C42 H48 P2 Pt Si2'
_chemical_formula_weight 866.05
_space_group_IT_number 15
_symmetry_cell_setting monoclinic
_symmetry_Int_Tables_number 15
_symmetry_space_group_name_Hall '-C 2yc'
_symmetry_space_group_name_H-M 'C 1 2/c 1'
_audit_creation_date 'Thu Sep  4 16:42:23 1997'
_audit_creation_method 'from TEXRAY.INF file'
_cell_angle_alpha 90
_cell_angle_beta 105.252(4)
_cell_angle_gamma 90
_cell_formula_units_Z 4
_cell_length_a 15.504(1)
_cell_length_b 14.662(1)
_cell_length_c 17.868(1)
_cell_measurement_reflns_used 25
_cell_measurement_temperature 298
_cell_measurement_theta_max 26.3
_cell_measurement_theta_min 17
_cell_volume 3918.7(4)
_computing_cell_refinement 'CAD-4-Express Software'
_computing_data_collection 'CAD-4-Express Software'
_computing_data_reduction teXsan
_computing_publication_material teXsan
_computing_structure_refinement teXsan
_diffrn_ambient_temperature 298
_diffrn_measurement_device CAD4
_diffrn_measurement_method '\w-2\Q scan'
_diffrn_orient_matrix_UB_11 -0.03747
_diffrn_orient_matrix_UB_12 -0.05486
_diffrn_orient_matrix_UB_13 0.00233
_diffrn_orient_matrix_UB_21 0.03471
_diffrn_orient_matrix_UB_22 -0.03581
_diffrn_orient_matrix_UB_23 -0.02977
_diffrn_orient_matrix_UB_31 0.04309
_diffrn_orient_matrix_UB_32 -0.01887
_diffrn_orient_matrix_UB_33 0.04971
_diffrn_radiation_monochromator graphite
_diffrn_radiation_source 'X-ray tube'
_diffrn_radiation_type MoK\a
_diffrn_radiation_wavelength 0.71069
_diffrn_reflns_limit_h_max 18
_diffrn_reflns_limit_h_min -19
_diffrn_reflns_limit_k_max 0
_diffrn_reflns_limit_k_min -18
_diffrn_reflns_limit_l_max 22
_diffrn_reflns_limit_l_min 0
_diffrn_reflns_number 4272
_diffrn_reflns_theta_max 26.29
_diffrn_standards_decay_% -1.03
_diffrn_standards_interval_count 120
_diffrn_standards_number 3
_exptl_absorpt_coefficient_mu 3.737
_exptl_absorpt_correction_T_max 1.000
_exptl_absorpt_correction_T_min 0.875
_exptl_absorpt_correction_type psi-scan
_exptl_absorpt_process_details 'North, Phillips & Matthews (1968)'
_exptl_crystal_colour yellow
_exptl_crystal_density_diffrn 1.468
_exptl_crystal_density_meas 0.000
_exptl_crystal_description prism
_exptl_crystal_F_000 1744.00
_exptl_crystal_size_max 0.15
_exptl_crystal_size_mid 0.1
_exptl_crystal_size_min 0.1
_refine_diff_density_max 0.84
_refine_diff_density_min -0.38
_refine_ls_extinction_coef 0.00000
_refine_ls_extinction_method none
_refine_ls_goodness_of_fit_ref 1.807
_refine_ls_hydrogen_treatment noref
_refine_ls_matrix_type full
_refine_ls_number_parameters 213
_refine_ls_number_reflns 3303
_refine_ls_number_restraints 0
_refine_ls_R_factor_gt 0.0328
_refine_ls_shift/su_max 0.0240
_refine_ls_structure_factor_coef F
_refine_ls_weighting_scheme sigma
_refine_ls_wR_factor_ref 0.0403
_reflns_number_gt 3303
_reflns_number_total 4272
_reflns_observed_criterion 3.00
_cod_data_source_file ic000492g.cif
_cod_data_source_block C42H48P2PtSi2
_cod_original_cell_volume 3918.5(5)
_cod_original_sg_symbol_H-M 'C 2/c '
_cod_database_code 4321548

loop_
_symmetry_equiv_pos_as_xyz
'   +x,   +y,   +z'
'   1/2+x,   1/2+y,   +z'
'   -x,   +y,1/2-z'
'   1/2-x,   1/2+y,1/2-z'
'   -x,   -y,   -z'
'   1/2-x,   1/2-y,   -z'
'   +x,   -y,1/2+z'
'   1/2+x,   1/2-y,1/2+z'

loop_
_atom_site_aniso_label
_atom_site_aniso_U_11
_atom_site_aniso_U_22
_atom_site_aniso_U_33
_atom_site_aniso_U_12
_atom_site_aniso_U_13
_atom_site_aniso_U_23
Pt() 0.0314(2) 0.0336(2) 0.0315(2) 0.0000 0.0050(1) 0.0000
P(1) 0.0429(9) 0.0435(9) 0.052(1) 0.0039(7) 0.0115(8) -0.0083(7)
Si(1) 0.0364(9) 0.0396(8) 0.0310(9) 0.0038(7) 0.0060(7) 0.0007(7)
C(1) 0.037(3) 0.041(3) 0.048(4) 0.004(3) 0.003(3) 0.004(3)
C(2) 0.051(4) 0.057(4) 0.082(5) 0.001(3) 0.024(4) 0.014(4)
C(3) 0.037(4) 0.072(5) 0.134(8) -0.003(4) 0.019(5) 0.017(5)
C(4) 0.050(5) 0.077(6) 0.132(9) -0.013(4) 0.004(6) 0.028(6)
C(5) 0.094(7) 0.084(6) 0.065(5) -0.027(5) -0.026(5) 0.003(4)
C(6) 0.063(5) 0.072(5) 0.054(4) -0.014(4) -0.001(3) 0.004(4)
C(7) 0.028(3) 0.049(3) 0.043(4) 0.001(2) 0.007(3) 0.003(3)
C(8) 0.060(4) 0.046(4) 0.071(5) 0.003(3) 0.027(4) 0.006(3)
C(9) 0.071(5) 0.051(4) 0.087(6) 0.002(4) 0.022(5) 0.013(4)
C(10) 0.062(5) 0.086(6) 0.073(6) -0.014(4) 0.002(4) 0.039(5)
C(11) 0.080(6) 0.095(6) 0.042(4) -0.020(5) 0.007(4) 0.017(4)
C(12) 0.072(5) 0.064(4) 0.040(4) -0.008(4) 0.010(4) 0.004(3)
C(13) 0.063(4) 0.059(4) 0.037(4) 0.016(3) 0.015(3) -0.010(3)
C(14) 0.046(4) 0.052(4) 0.054(4) 0.006(3) 0.004(3) -0.018(3)
C(15) 0.075(6) 0.085(6) 0.081(6) 0.023(5) -0.001(5) -0.022(5)
C(16) 0.073(7) 0.135(9) 0.086(7) 0.021(6) -0.023(5) -0.035(7)
C(17) 0.055(6) 0.135(9) 0.113(9) 0.000(6) -0.003(5) -0.074(7)
C(18) 0.087(7) 0.073(6) 0.131(9) -0.020(5) 0.013(7) -0.044(6)
C(19) 0.059(5) 0.057(4) 0.095(6) -0.005(4) 0.000(4) -0.016(4)
C(20) 0.040(4) 0.062(4) 0.080(5) 0.019(3) -0.005(4) -0.017(4)
C(21) 0.100(7) 0.077(5) 0.068(5) -0.018(5) 0.050(5) -0.020(4)

loop_
_atom_site_label
_atom_site_fract_x
_atom_site_fract_y
_atom_site_fract_z
_atom_site_U_iso_or_equiv
_atom_site_thermal_displace_type
_atom_site_calc_flag
_atom_site_calc_attached_atom
Pt 0.0000 0.25928(2) 0.2500 0.0328 Uij ? ?
P(1) 0.0748(1) 0.1526(1) 0.19071(10) 0.0462 Uij ? ?
Si(1) -0.1079(1) 0.3744(1) 0.24460(9) 0.0362 Uij ? ?
C(1) -0.2207(4) 0.3160(4) 0.1991(4) 0.0433 Uij ? ?
C(2) -0.2939(5) 0.3193(5) 0.2304(4) 0.0618 Uij ? ?
C(3) -0.3728(5) 0.2734(5) 0.1957(7) 0.0815 Uij ? ?
C(4) -0.3820(6) 0.2238(6) 0.1313(7) 0.0899 Uij ? ?
C(5) -0.3123(7) 0.2204(6) 0.0978(5) 0.0900 Uij ? ?
C(6) -0.2322(5) 0.2652(5) 0.1318(4) 0.0663 Uij ? ?
C(7) -0.1071(4) 0.4670(4) 0.1694(3) 0.0408 Uij ? ?
C(8) -0.1155(5) 0.5584(4) 0.1835(4) 0.0570 Uij ? ?
C(9) -0.1208(5) 0.6240(5) 0.1261(5) 0.0691 Uij ? ?
C(10) -0.1161(5) 0.6004(6) 0.0554(5) 0.0762 Uij ? ?
C(11) -0.1066(5) 0.5091(6) 0.0382(4) 0.0743 Uij ? ?
C(12) -0.1026(5) 0.4438(5) 0.0957(4) 0.0596 Uij ? ?
C(13) -0.1224(4) 0.4375(4) 0.3336(4) 0.0525 Uij ? ?
C(14) -0.0077(4) 0.0730(4) 0.1334(4) 0.0522 Uij ? ?
C(15) -0.0751(6) 0.1069(6) 0.0737(5) 0.0845 Uij ? ?
C(16) -0.1414(6) 0.0506(8) 0.0315(6) 0.1063 Uij ? ?
C(17) -0.1413(6) -0.0390(8) 0.0466(7) 0.1057 Uij ? ?
C(18) -0.0751(7) -0.0735(6) 0.1029(6) 0.1000 Uij ? ?
C(19) -0.0064(5) -0.0189(5) 0.1476(5) 0.0742 Uij ? ?
C(20) 0.1668(4) 0.0788(5) 0.2463(4) 0.0649 Uij ? ?
C(21) 0.1250(6) 0.1981(5) 0.1157(4) 0.0764 Uij ? ?
H(1) -0.2900(6) 0.3536(8) 0.2763(6) 0.0741 Uij ? ?
H(2) -0.4215(6) 0.2773(8) 0.2185(6) 0.0979 Uij ? ?
H(3) -0.4359(6) 0.1916(8) 0.1093(6) 0.1079 Uij ? ?
H(4) -0.3186(6) 0.1874(8) 0.0509(6) 0.1080 Uij ? ?
H(5) -0.1841(6) 0.2608(8) 0.1081(6) 0.0795 Uij ? ?
H(6) -0.1178(6) 0.5773(8) 0.2338(6) 0.0684 Uij ? ?
H(7) -0.1278(6) 0.6863(8) 0.1376(6) 0.0830 Uij ? ?
H(8) -0.1193(6) 0.6457(8) 0.0168(6) 0.0915 Uij ? ?
H(9) -0.1028(6) 0.4914(8) -0.0120(6) 0.0892 Uij ? ?
H(10) -0.0967(6) 0.3814(8) 0.0838(6) 0.0715 Uij ? ?
H(11) -0.0760(6) 0.1700(8) 0.0615(6) 0.1014 Uij ? ?
H(12) -0.1878(6) 0.0757(8) -0.0089(6) 0.1275 Uij ? ?
H(13) -0.1876(6) -0.0773(8) 0.0176(6) 0.1268 Uij ? ?
H(14) -0.0745(6) -0.1371(8) 0.1131(6) 0.1200 Uij ? ?
H(15) 0.0404(6) -0.0452(8) 0.1870(6) 0.0891 Uij ? ?

loop_
_atom_type_symbol
_atom_type_oxidation_number
_atom_type_number_in_cell
_atom_type_scat_dispersion_real
_atom_type_scat_dispersion_imag
_atom_type_scat_source
C 0 168 0.003 0.002 'International Tables'
H 0 192 0.000 0.000 'International Tables'
P 0 8 0.102 0.094 'International Tables'
Si 0 8 0.082 0.070 'International Tables'
Pt 0 4 -1.703 8.390 'International Tables'

loop_
_geom_angle_atom_site_label_1
_geom_angle_atom_site_label_2
_geom_angle_atom_site_label_3
_geom_angle
_geom_angle_site_symmetry_1
_geom_angle_site_symmetry_2
_geom_angle_site_symmetry_3
_geom_angle_publ_flag
P(1) Pt P(1) 96.90(8) ? ? ? yes
P(1) Pt Si(1) 152.01(6) ? ? ? yes
P(1) Pt Si(1) 93.74(5) ? ? ? yes
Si(1) Pt Si(1) 88.74(8) ? ? ? yes
Pt P(1) C(14) 108.6(2) ? ? ? yes
Pt P(1) C(20) 123.1(2) ? ? ? yes
Pt P(1) C(21) 116.0(3) ? ? ? yes
C(14) P(1) C(20) 104.7(3) ? ? ? yes
C(14) P(1) C(21) 100.9(3) ? ? ? yes
C(20) P(1) C(21) 100.8(4) ? ? ? yes
Pt Si(1) C(1) 104.8(2) ? ? ? yes
Pt Si(1) C(7) 113.6(2) ? ? ? yes
Pt Si(1) C(13) 123.5(2) ? ? ? yes
C(1) Si(1) C(7) 101.1(2) ? ? ? yes
C(1) Si(1) C(13) 106.0(3) ? ? ? yes
C(7) Si(1) C(13) 105.4(3) ? ? ? yes
Si(1) C(1) C(2) 124.2(5) ? ? ? yes
Si(1) C(1) C(6) 120.0(5) ? ? ? yes
C(2) C(1) C(6) 115.9(6) ? ? ? yes
C(1) C(2) C(3) 121.2(8) ? ? ? yes
C(1) C(2) H(1) 119.7247 ? ? ? no
C(3) C(2) H(1) 119.0492 ? ? ? no
C(2) C(3) C(4) 122.0(8) ? ? ? yes
C(4) C(3) H(2) 116.0697 ? ? ? no
C(3) C(4) C(5) 118.6(8) ? ? ? yes
C(3) C(4) H(3) 121.2566 ? ? ? no
C(5) C(4) H(3) 120.1270 ? ? ? no
C(4) C(5) C(6) 120.5(9) ? ? ? yes
C(4) C(5) H(4) 118.7712 ? ? ? no
C(6) C(5) H(4) 120.6808 ? ? ? no
C(1) C(6) C(5) 121.7(8) ? ? ? yes
C(1) C(6) H(5) 118.5433 ? ? ? no
C(5) C(6) H(5) 119.7072 ? ? ? no
Si(1) C(7) C(8) 122.9(5) ? ? ? yes
Si(1) C(7) C(12) 120.5(5) ? ? ? yes
C(8) C(7) C(12) 116.5(6) ? ? ? yes
C(7) C(8) C(9) 121.8(7) ? ? ? yes
C(7) C(8) H(6) 118.8738 ? ? ? no
C(9) C(8) H(6) 119.3569 ? ? ? no
C(8) C(9) C(10) 120.9(7) ? ? ? yes
C(8) C(9) H(7) 120.2123 ? ? ? no
C(10) C(9) H(7) 118.8760 ? ? ? no
C(9) C(10) C(11) 119.7(7) ? ? ? yes
C(9) C(10) H(8) 120.5847 ? ? ? no
C(11) C(10) H(8) 119.6650 ? ? ? no
C(10) C(11) C(12) 119.0(7) ? ? ? yes
C(10) C(11) H(9) 119.5425 ? ? ? no
C(12) C(11) H(9) 121.4388 ? ? ? no
C(7) C(12) C(11) 122.1(7) ? ? ? yes
C(7) C(12) H(10) 119.3719 ? ? ? no
C(11) C(12) H(10) 118.5100 ? ? ? no
P(1) C(14) C(15) 118.7(6) ? ? ? yes
P(1) C(14) C(19) 123.2(5) ? ? ? yes
C(15) C(14) C(19) 118.1(7) ? ? ? yes
C(14) C(15) C(16) 120.9(8) ? ? ? yes
C(14) C(15) H(11) 120.2086 ? ? ? no
C(16) C(15) H(11) 118.8873 ? ? ? no
C(15) C(16) C(17) 121.1(9) ? ? ? yes
C(15) C(16) H(12) 121.1096 ? ? ? no
C(17) C(16) H(12) 117.7789 ? ? ? no
C(16) C(17) C(18) 118.8(9) ? ? ? yes
C(16) C(17) H(13) 119.4555 ? ? ? no
C(18) C(17) H(13) 121.7072 ? ? ? no
C(17) C(18) C(19) 122.1(9) ? ? ? yes
C(17) C(18) H(14) 118.6383 ? ? ? no
C(19) C(18) H(14) 119.1070 ? ? ? no
C(14) C(19) C(18) 118.9(8) ? ? ? yes
C(14) C(19) H(15) 120.0411 ? ? ? no

loop_
_geom_bond_atom_site_label_1
_geom_bond_atom_site_label_2
_geom_bond_distance
_geom_bond_site_symmetry_1
_geom_bond_site_symmetry_2
_geom_bond_publ_flag
Pt P(1) 2.359(2) ? ? yes
Pt Si(1) 2.360(2) ? ? yes
P(1) C(14) 1.833(6) ? ? yes
P(1) C(20) 1.856(6) ? ? yes
P(1) C(21) 1.843(7) ? ? yes
Si(1) C(1) 1.925(6) ? ? yes
Si(1) C(7) 1.913(6) ? ? yes
Si(1) C(13) 1.904(6) ? ? yes
C(1) C(2) 1.391(8) ? ? yes
C(1) C(6) 1.386(9) ? ? yes
C(2) C(3) 1.390(10) ? ? yes
C(2) H(1) 0.9597 ? ? no
C(3) C(4) 1.34(1) ? ? yes
C(3) H(2) 0.9351 ? ? no
C(4) C(5) 1.37(1) ? ? yes
C(4) H(3) 0.9303 ? ? no
C(5) C(6) 1.40(1) ? ? yes
C(5) H(4) 0.9530 ? ? no
C(6) H(5) 0.9571 ? ? no
C(7) C(8) 1.377(8) ? ? yes
C(7) C(12) 1.379(9) ? ? yes
C(8) C(9) 1.393(9) ? ? yes
C(8) H(6) 0.9506 ? ? no
C(9) C(10) 1.33(1) ? ? yes
C(9) H(7) 0.9590 ? ? no
C(10) C(11) 1.39(1) ? ? yes
C(10) H(8) 0.9441 ? ? no
C(11) C(12) 1.393(9) ? ? yes
C(11) H(9) 0.9535 ? ? no
C(12) H(10) 0.9541 ? ? no
C(14) C(15) 1.374(10) ? ? yes
C(14) C(19) 1.370(9) ? ? yes
C(15) C(16) 1.38(1) ? ? yes
C(15) H(11) 0.9657 ? ? no
C(16) C(17) 1.34(1) ? ? yes
C(16) H(12) 0.9474 ? ? no
C(17) C(18) 1.33(1) ? ? yes
C(17) H(13) 0.9366 ? ? no
C(18) C(19) 1.40(1) ? ? yes
C(18) H(14) 0.9728 ? ? no
C(19) H(15) 0.9558 ? ? no
